data_7227220
loop_
_publ_author_name
'Yoshida, Junya'
'Ueda, Akira'
'Kumai, Reiji'
'Murakami, Youichi'
'Mori, Hatsumi'

_publ_section_title
;
 Anion substitution in hydrogen-bonded organic conductors: the chemical
 pressure effect on hydrogen-bond-mediated phase transition
;
_journal_issue 2
_journal_name_full CrystEngComm
_journal_page_first 367
_journal_paper_doi 10.1039/C6CE01763K
_journal_volume 19
_journal_year 2017
_chemical_formula_moiety 'C24 H15 B F4 O8 S8'
_chemical_formula_sum 'C24 H15 B F4 O8 S8'
_chemical_formula_weight 774.66
_space_group_crystal_system triclinic
_space_group_IT_number 2
_space_group_name_Hall '-P 1'
_space_group_name_H-M_alt 'P -1'
_symmetry_space_group_name_Hall '-P 1'
_symmetry_space_group_name_H-M 'P -1'
_atom_sites_solution_hydrogens geom
_atom_sites_solution_primary direct
_atom_sites_solution_secondary difmap
_audit_update_record
;
2016-08-02 deposited with the CCDC.
2016-12-01 downloaded from the CCDC.
;
_cell_angle_alpha 66.7372(10)
_cell_angle_beta 85.5145(13)
_cell_angle_gamma 79.0594(12)
_cell_formula_units_Z 1
_cell_length_a 7.2244(2)
_cell_length_b 9.7489(3)
_cell_length_c 10.8919(7)
_cell_measurement_reflns_used 3376
_cell_measurement_temperature 240
_cell_measurement_theta_max 37.12
_cell_measurement_theta_min 2.87
_cell_volume 691.94(5)
_computing_cell_refinement PROCESS-AUTO
_computing_data_collection PROCESS-AUTO
_computing_data_reduction PROCESS-AUTO
_computing_molecular_graphics 'CrystalStructure 4.1'
_computing_publication_material 'CrystalStructure 4.1 (Rigaku, 2014)'
_computing_structure_refinement 'SHELXL97 (Sheldrick, 2008)'
_computing_structure_solution 'SIR2004 (Burla, et al., 2005)'
_diffrn_ambient_temperature 240
_diffrn_measured_fraction_theta_full 0.681
_diffrn_measured_fraction_theta_max 0.681
_diffrn_measurement_device_type 'Rigaku R-AXIS RAPID'
_diffrn_radiation_type synchrotron
_diffrn_radiation_wavelength 1.00000
_diffrn_reflns_av_R_equivalents 0.0153
_diffrn_reflns_Laue_measured_fraction_full 0.000
_diffrn_reflns_Laue_measured_fraction_max 0.000
_diffrn_reflns_limit_h_max 6
_diffrn_reflns_limit_h_min -4
_diffrn_reflns_limit_k_max 11
_diffrn_reflns_limit_k_min -11
_diffrn_reflns_limit_l_max 13
_diffrn_reflns_limit_l_min -10
_diffrn_reflns_number 2533
_diffrn_reflns_point_group_measured_fraction_full 0.000
_diffrn_reflns_point_group_measured_fraction_max 0.000
_diffrn_reflns_theta_full 37.030
_diffrn_reflns_theta_max 37.030
_diffrn_reflns_theta_min 2.864
_diffrn_standards_number 0
_exptl_absorpt_coefficient_mu 0.000
_exptl_absorpt_correction_type none
_exptl_crystal_colour black
_exptl_crystal_density_diffrn 1.859
_exptl_crystal_density_method 'not measured'
_exptl_crystal_description plete
_exptl_crystal_F_000 392.00
_exptl_crystal_preparation ', Magnetic properties'
_exptl_crystal_size_max 0.400
_exptl_crystal_size_mid 0.200
_exptl_crystal_size_min 0.020
_refine_diff_density_max 0.40
_refine_diff_density_min -0.25
_refine_ls_extinction_method none
_refine_ls_goodness_of_fit_ref 1.058
_refine_ls_hydrogen_treatment mixed
_refine_ls_number_parameters 236
_refine_ls_number_reflns 1726
_refine_ls_number_restraints 0
_refine_ls_R_factor_all 0.0429
_refine_ls_R_factor_gt 0.0381
_refine_ls_shift/su_max 0.000
_refine_ls_structure_factor_coef Fsqd
_refine_ls_weighting_details 'w = 1/[\s^2^(Fo^2^)+(0.0792P)^2^+0.2759P] where P=(Fo^2^+2Fc^2^)/3'
_refine_ls_weighting_scheme calc
_refine_ls_wR_factor_gt 0.1082
_refine_ls_wR_factor_ref 0.1115
_reflns_number_gt 1460
_reflns_number_total 1726
_reflns_threshold_expression F^2^>2.0\s(F^2^)
_cod_data_source_file c6ce01763k2.cif
_cod_data_source_block BF4_240
_cod_depositor_comments 'Adding full bibliography for 7227217--7227221.cif.'
_cod_database_code 7227220

loop_
_symmetry_equiv_pos_site_id
_space_group_symop_operation_xyz
1 +X,+Y,+Z
2 -X,-Y,-Z

loop_
_atom_site_label
_atom_site_type_symbol
_atom_site_fract_x
_atom_site_fract_y
_atom_site_fract_z
_atom_site_U_iso_or_equiv
_atom_site_adp_type
_atom_site_occupancy
_atom_site_site_symmetry_multiplicity
_atom_site_calc_flag
_atom_site_refinement_flags
S1 S 0.26229(13) 1.04066(8) 0.60175(7) 0.0377(3) Uani 1 2 d .
S2 S 0.32222(13) 0.61041(8) 0.56109(7) 0.0389(3) Uani 1 2 d .
S3 S 0.37338(13) 0.68729(8) 0.78895(7) 0.0384(3) Uani 1 2 d .
S4 S 0.21510(13) 0.96118(7) 0.37497(6) 0.0346(3) Uani 1 2 d .
F9 F -0.1744(12) 1.0414(12) 0.0664(8) 0.156(4) Uani 0.5 2 d .
F17 F 0.0281(14) 0.8602(6) 0.0275(10) 0.138(3) Uani 0.5 2 d .
F18 F 0.1245(9) 1.0199(5) 0.0824(5) 0.0865(19) Uani 0.5 2 d .
F20 F 0.0032(13) 1.1062(8) -0.1144(6) 0.121(3) Uani 0.5 2 d .
O3 O 0.0340(4) 1.5339(2) 0.09254(19) 0.0443(7) Uani 1 2 d .
O4 O 0.0954(4) 1.6003(2) 0.2968(2) 0.0510(8) Uani 1 2 d .
O13 O 0.4061(4) 0.3201(2) 0.7146(2) 0.0434(7) Uani 1 2 d .
O14 O 0.4570(4) 0.3938(2) 0.9403(2) 0.0439(7) Uani 1 2 d .
C1 C 0.3865(5) 0.4625(3) 0.7111(3) 0.0350(9) Uani 1 2 d .
C2 C 0.1765(5) 1.1541(3) 0.3426(3) 0.0291(8) Uani 1 2 d .
C3 C 0.2044(5) 1.1914(3) 0.4508(3) 0.0302(8) Uani 1 2 d .
C4 C 0.2721(5) 0.9009(3) 0.5416(3) 0.0312(8) Uani 1 2 d .
C5 C 0.4126(5) 0.4967(3) 0.8156(3) 0.0344(8) Uani 1 2 d .
C6 C 0.4850(8) 0.2107(4) 0.8377(3) 0.0731(15) Uani 1 2 d .
C7 C 0.1237(5) 1.4529(3) 0.3138(3) 0.0339(9) Uani 1 2 d .
C8 C 0.3188(5) 0.7490(3) 0.6223(3) 0.0301(8) Uani 1 2 d .
C10 C 0.4355(9) 0.2474(4) 0.9508(4) 0.0870(18) Uani 1 2 d .
C12 C 0.0910(5) 1.4174(3) 0.2029(3) 0.0336(8) Uani 1 2 d .
C15 C 0.1191(5) 1.2668(3) 0.2187(3) 0.0301(8) Uani 1 2 d .
C16 C 0.1773(5) 1.3424(3) 0.4360(3) 0.0337(9) Uani 1 2 d .
B19 B 0.0 1.0 0.0 0.061(2) Uani 1 1 d .
H6A H 0.4461 0.11513 0.85375 0.0877 Uiso 1 2 calc R
H6B H 0.62124 0.19567 0.82884 0.0877 Uiso 1 2 calc R
H10A H 0.51096 0.17256 1.02551 0.1045 Uiso 1 2 calc R
H10B H 0.30478 0.23709 0.97255 0.1045 Uiso 1 2 calc R
H11 H 0.0 1.5 0.0 0.065(16) Uiso 1 1 d .
H21 H 0.068(5) 1.650(4) 0.217(4) 0.047(10) Uiso 1 2 d .
H22 H 0.189(5) 1.370(3) 0.505(3) 0.033(8) Uiso 1 2 d .
H23 H 0.098(5) 1.242(3) 0.152(3) 0.037(9) Uiso 1 2 d .

loop_
_atom_site_aniso_label
_atom_site_aniso_U_11
_atom_site_aniso_U_22
_atom_site_aniso_U_33
_atom_site_aniso_U_12
_atom_site_aniso_U_13
_atom_site_aniso_U_23
S1 0.0496(8) 0.0329(4) 0.0268(4) -0.0064(4) -0.0102(4) -0.0061(3)
S2 0.0523(8) 0.0335(4) 0.0267(4) -0.0053(4) -0.0059(4) -0.0072(3)
S3 0.0522(8) 0.0296(4) 0.0287(4) -0.0043(4) -0.0118(4) -0.0057(3)
S4 0.0441(8) 0.0291(4) 0.0263(4) -0.0040(3) -0.0046(4) -0.0065(3)
F9 0.102(9) 0.190(9) 0.118(5) 0.010(7) 0.025(5) -0.019(6)
F17 0.217(11) 0.049(3) 0.150(7) -0.026(4) -0.056(7) -0.029(4)
F18 0.125(6) 0.059(3) 0.077(3) -0.015(3) -0.045(3) -0.020(2)
F20 0.194(9) 0.087(4) 0.058(3) -0.003(5) -0.015(4) -0.011(3)
O3 0.062(2) 0.0284(10) 0.0321(10) -0.0050(11) -0.0130(11) -0.0003(8)
O4 0.075(2) 0.0272(11) 0.0470(14) -0.0094(11) -0.0148(13) -0.0078(10)
O13 0.061(2) 0.0315(10) 0.0347(11) -0.0040(11) -0.0058(11) -0.0105(9)
O14 0.064(2) 0.0297(10) 0.0311(10) -0.0050(10) -0.0164(11) -0.0028(8)
C1 0.041(3) 0.0293(14) 0.0294(14) -0.0060(14) 0.0003(14) -0.0062(11)
C2 0.027(2) 0.0277(13) 0.0286(14) -0.0070(12) -0.0000(13) -0.0059(11)
C3 0.029(3) 0.0319(14) 0.0264(13) -0.0078(13) -0.0040(13) -0.0059(11)
C4 0.030(3) 0.0324(15) 0.0275(13) -0.0056(13) -0.0029(14) -0.0069(12)
C5 0.039(3) 0.0296(14) 0.0280(14) -0.0034(13) -0.0063(14) -0.0041(11)
C6 0.133(5) 0.0315(17) 0.047(2) 0.001(2) -0.030(2) -0.0088(15)
C7 0.033(3) 0.0282(14) 0.0400(16) -0.0082(13) -0.0027(15) -0.0108(12)
C8 0.030(2) 0.0312(14) 0.0261(13) -0.0074(13) -0.0022(13) -0.0067(11)
C10 0.186(6) 0.0294(16) 0.0372(18) -0.010(2) -0.016(2) -0.0050(14)
C12 0.031(3) 0.0352(15) 0.0278(14) -0.0092(13) -0.0018(13) -0.0037(11)
C15 0.030(3) 0.0342(15) 0.0244(13) -0.0070(14) -0.0030(13) -0.0081(11)
C16 0.037(3) 0.0373(15) 0.0301(14) -0.0119(14) -0.0060(14) -0.0124(12)
B19 0.063(7) 0.033(3) 0.064(4) -0.004(3) -0.022(4) 0.005(3)

loop_
_atom_type_symbol
_atom_type_description
_atom_type_scat_dispersion_real
_atom_type_scat_dispersion_imag
_atom_type_scat_source
C C 0.0000 0.0000
;
International Tables for Crystallography
(Vol. C, Tables 4.2.6.8 and 6.1.1.4)
;
H H 0.0000 0.0000
;
International Tables for Crystallography
(Vol. C, Table 6.1.1.4)
;
O O 0.0000 0.0000
;
International Tables for Crystallography
(Vol. C, Tables 4.2.6.8 and 6.1.1.4)
;
S S 0.0000 0.0000
;
International Tables for Crystallography
(Vol. C, Tables 4.2.6.8 and 6.1.1.4)
;
B B 0.0000 0.0000
;
International Tables for Crystallography
(Vol. C, Tables 4.2.6.8 and 6.1.1.4)
;
F F 0.0000 0.0000
;
International Tables for Crystallography
(Vol. C, Tables 4.2.6.8 and 6.1.1.4)
;

loop_
_geom_angle_atom_site_label_1
_geom_angle_atom_site_label_2
_geom_angle_atom_site_label_3
_geom_angle
_geom_angle_publ_flag
_geom_angle_site_symmetry_1
_geom_angle_site_symmetry_3
C3 S1 C4 95.96(14) yes . .
C1 S2 C8 94.45(15) yes . .
C5 S3 C8 94.47(15) yes . .
C2 S4 C4 95.77(15) yes . .
F17 F9 F20 88.8(6) yes 2_575 2_575
F17 F9 B19 48.1(4) yes 2_575 .
F20 F9 B19 47.6(4) yes 2_575 .
F9 F17 F18 83.8(5) yes 2_575 2_575
F9 F17 F20 108.0(9) yes 2_575 2_575
F9 F17 B19 61.1(5) yes 2_575 .
F18 F17 F20 102.7(7) yes 2_575 2_575
F18 F17 B19 57.0(4) yes 2_575 .
F20 F17 B19 64.6(6) yes 2_575 .
F17 F18 F20 89.7(5) yes 2_575 2_575
F17 F18 B19 48.2(4) yes 2_575 .
F20 F18 B19 49.6(3) yes 2_575 .
F9 F20 F17 106.1(7) yes 2_575 2_575
F9 F20 F18 83.0(6) yes 2_575 2_575
F9 F20 B19 59.1(4) yes 2_575 .
F17 F20 F18 101.6(7) yes 2_575 2_575
F17 F20 B19 63.1(4) yes 2_575 .
F18 F20 B19 57.7(4) yes 2_575 .
C1 O13 C6 111.3(3) yes . .
C5 O14 C10 109.9(3) yes . .
S2 C1 O13 117.3(2) yes . .
S2 C1 C5 117.8(2) yes . .
O13 C1 C5 124.9(2) yes . .
S4 C2 C3 115.69(17) yes . .
S4 C2 C15 123.4(3) yes . .
C3 C2 C15 120.9(3) yes . .
S1 C3 C2 116.3(2) yes . .
S1 C3 C16 123.1(3) yes . .
C2 C3 C16 120.5(2) yes . .
S1 C4 S4 116.16(14) yes . .
S1 C4 C8 121.9(2) yes . .
S4 C4 C8 121.9(3) yes . .
S3 C5 O14 118.2(3) yes . .
S3 C5 C1 116.89(19) yes . .
O14 C5 C1 124.8(3) yes . .
O13 C6 C10 115.5(3) yes . .
O4 C7 C12 118.2(2) yes . .
O4 C7 C16 119.8(3) yes . .
C12 C7 C16 121.9(3) yes . .
S2 C8 S3 116.35(14) yes . .
S2 C8 C4 121.3(2) yes . .
S3 C8 C4 122.4(3) yes . .
O14 C10 C6 117.3(3) yes . .
O3 C12 C7 115.8(3) yes . .
O3 C12 C15 125.2(3) yes . .
C7 C12 C15 119.0(2) yes . .
C2 C15 C12 119.2(3) yes . .
C3 C16 C7 118.6(3) yes . .
F9 B19 F9 180.0(8) yes . 2_575
F9 B19 F17 109.2(6) yes . .
F9 B19 F17 70.8(6) yes . 2_575
F9 B19 F18 96.2(5) yes . .
F9 B19 F18 83.8(5) yes . 2_575
F9 B19 F20 106.7(5) yes . .
F9 B19 F20 73.3(5) yes . 2_575
F9 B19 F17 70.8(6) yes 2_575 .
F9 B19 F17 109.2(6) yes 2_575 2_575
F9 B19 F18 83.8(5) yes 2_575 .
F9 B19 F18 96.2(5) yes 2_575 2_575
F9 B19 F20 73.3(5) yes 2_575 .
F9 B19 F20 106.7(5) yes 2_575 2_575
F17 B19 F17 180.0(9) yes . 2_575
F17 B19 F18 105.2(5) yes . .
F17 B19 F18 74.8(5) yes . 2_575
F17 B19 F20 127.7(6) yes . .
F17 B19 F20 52.3(6) yes . 2_575
F17 B19 F18 74.8(5) yes 2_575 .
F17 B19 F18 105.2(5) yes 2_575 2_575
F17 B19 F20 52.3(6) yes 2_575 .
F17 B19 F20 127.7(6) yes 2_575 2_575
F18 B19 F18 180.0(4) yes . 2_575
F18 B19 F20 107.3(5) yes . .
F18 B19 F20 72.7(5) yes . 2_575
F18 B19 F20 72.7(5) yes 2_575 .
F18 B19 F20 107.3(5) yes 2_575 2_575
F20 B19 F20 180.0(8) yes . 2_575
C12 O3 H11 114.5(2) no . .
C7 O4 H21 106(3) no . .
O13 C6 H6A 108.406 no . .
O13 C6 H6B 108.404 no . .
C10 C6 H6A 108.405 no . .
C10 C6 H6B 108.401 no . .
H6A C6 H6B 107.455 no . .
O14 C10 H10A 107.975 no . .
O14 C10 H10B 107.967 no . .
C6 C10 H10A 107.971 no . .
C6 C10 H10B 107.972 no . .
H10A C10 H10B 107.233 no . .
C2 C15 H23 120.4(18) no . .
C12 C15 H23 120.4(18) no . .
C3 C16 H22 122.7(16) no . .
C7 C16 H22 118.7(16) no . .
O3 H11 O3 180.00(19) no . 2_585

loop_
_geom_bond_atom_site_label_1
_geom_bond_atom_site_label_2
_geom_bond_distance
_geom_bond_publ_flag
_geom_bond_site_symmetry_2
S1 C3 1.733(2) yes .
S1 C4 1.718(4) yes .
S2 C1 1.723(2) yes .
S2 C8 1.723(4) yes .
S3 C5 1.734(3) yes .
S3 C8 1.724(3) yes .
S4 C2 1.742(3) yes .
S4 C4 1.729(3) yes .
F9 F17 1.589(13) yes 2_575
F9 F20 1.645(11) yes 2_575
F9 B19 1.473(9) yes .
F17 F18 1.620(10) yes 2_575
F17 F20 1.112(13) yes 2_575
F17 B19 1.253(6) yes .
F18 F20 1.590(11) yes 2_575
F18 B19 1.408(7) yes .
F20 B19 1.269(5) yes .
O3 C12 1.314(3) yes .
O4 C7 1.351(4) yes .
O13 C1 1.355(4) yes .
O13 C6 1.421(4) yes .
O14 C5 1.351(3) yes .
O14 C10 1.424(5) yes .
C1 C5 1.340(5) yes .
C2 C3 1.402(5) yes .
C2 C15 1.393(3) yes .
C3 C16 1.392(4) yes .
C4 C8 1.381(3) yes .
C6 C10 1.415(6) yes .
C7 C12 1.428(5) yes .
C7 C16 1.368(4) yes .
C12 C15 1.386(5) yes .
O3 H11 1.232(2) no .
O4 H21 0.83(3) no .
C6 H6A 0.970 no .
C6 H6B 0.970 no .
C10 H10A 0.970 no .
C10 H10B 0.970 no .
C15 H23 0.88(4) no .
C16 H22 0.91(4) no .

loop_
_geom_contact_atom_site_label_1
_geom_contact_atom_site_label_2
_geom_contact_distance
_geom_contact_publ_flag
_geom_contact_site_symmetry_2
S1 S3 3.2136(9) no .
S2 S4 3.1886(9) no .
O3 O4 2.639(4) no .
O3 C12 3.238(4) no 2_585
O3 C15 3.326(3) no 2_585
O3 C16 3.592(3) no .
O13 O14 2.887(4) no .
C1 C10 2.622(4) no .
C2 C7 2.757(4) no .
C3 C12 2.789(3) no .
C5 C6 2.653(5) no .
C15 C16 2.823(5) no .
S1 S4 3.4413(13) no 2_576
S1 F9 3.414(8) no 2_576
S2 S2 3.5543(12) no 2_666
S2 O4 3.465(3) no 1_545
S2 O13 3.362(2) no 2_666
S2 C7 3.467(4) no 2_576
S2 C16 3.549(4) no 2_576
S3 O14 3.029(2) no 2_667
S3 C10 3.566(5) no 2_667
S3 C15 3.504(4) no 2_576
S4 S1 3.4413(13) no 2_576
S4 F18 3.108(6) no .
F9 S1 3.414(8) no 2_576
F9 C6 3.339(9) no 1_464
F9 C6 3.445(12) no 2_566
F9 C10 3.157(10) no 1_464
F17 O3 2.966(7) no 1_545
F17 O4 3.024(8) no 1_545
F18 S4 3.108(6) no .
F18 C6 3.194(7) no 2_666
F18 C10 3.301(8) no 1_564
F18 C15 3.283(7) no .
F20 O3 3.568(9) no 2_585
F20 O4 2.757(6) no 2_585
O3 F17 2.966(7) no 1_565
O3 F20 3.568(9) no 2_585
O3 O14 3.501(4) no 2_576
O3 C1 3.578(4) no 2_576
O3 C5 3.335(4) no 2_576
O4 S2 3.465(3) no 1_565
O4 F17 3.024(8) no 1_565
O4 F20 2.757(6) no 2_585
O4 O13 3.560(4) no 2_576
O4 C16 3.555(4) no 2_586
O13 S2 3.362(2) no 2_666
O13 O4 3.560(4) no 2_576
O13 C16 3.481(4) no 1_545
O14 S3 3.029(2) no 2_667
O14 O3 3.501(4) no 2_576
O14 O14 3.016(4) no 2_667
O14 C5 3.480(4) no 2_667
C1 O3 3.578(4) no 2_576
C2 C4 3.445(5) no 2_576
C2 C8 3.554(5) no 2_576
C3 C8 3.577(5) no 2_676
C4 C2 3.445(5) no 2_576
C5 O3 3.335(4) no 2_576
C5 O14 3.480(4) no 2_667
C5 C7 3.576(5) no 2_676
C5 C12 3.578(5) no 2_576
C6 F9 3.339(9) no 1_646
C6 F9 3.445(12) no 2_566
C6 F18 3.194(7) no 2_666
C7 S2 3.467(4) no 2_576
C7 C5 3.576(5) no 2_676
C8 C2 3.554(5) no 2_576
C8 C3 3.577(5) no 2_676
C8 C15 3.485(5) no 2_576
C10 S3 3.566(5) no 2_667
C10 F9 3.157(10) no 1_646
C10 F18 3.301(8) no 1_546
C12 C5 3.578(5) no 2_576
C15 S3 3.504(4) no 2_576
C15 F18 3.283(7) no .
C15 C8 3.485(5) no 2_576
C16 S2 3.549(4) no 2_576
C16 O4 3.555(4) no 2_586
C16 O13 3.481(4) no 1_565
S1 H22 2.91(3) no .
S4 H23 2.88(3) no .
O3 H21 2.13(5) no .
O3 H23 2.61(3) no .
O3 H23 2.79(3) no 2_585
O4 H22 2.50(2) no .
O13 H10A 3.2015 no .
O13 H10B 2.6816 no .
O14 H6A 3.2242 no .
O14 H6B 2.7152 no .
C1 H6A 3.0765 no .
C1 H6B 2.7053 no .
C1 H10A 3.5207 no .
C1 H10B 2.9279 no .
C2 H22 3.26(4) no .
C3 H23 3.22(3) no .
C5 H6A 3.5382 no .
C5 H6B 2.9874 no .
C5 H10A 3.0679 no .
C5 H10B 2.6562 no .
C7 H11 3.432(3) no .
C7 H23 3.22(4) no .
C12 H21 2.31(4) no .
C12 H22 3.25(3) no .
C15 H11 2.624(2) no .
C16 H21 3.01(3) no .
H6A H10A 2.2576 no .
H6A H10B 2.1629 no .
H6B H10A 2.1666 no .
H6B H10B 2.7256 no .
H11 H21 3.34(5) no .
H11 H21 3.34(5) no 2_585
H11 H23 2.40(3) no .
H11 H23 2.40(3) no 2_585
H21 H22 3.29(4) no .
S1 H6A 3.5120 no 1_565
S2 H22 2.98(4) no 1_545
S2 H22 3.58(3) no 2_676
S3 H10A 3.0867 no 2_667
S3 H23 3.41(3) no 2_576
S4 H6A 3.5453 no 2_666
S4 H6B 3.2013 no 2_666
F9 H6A 3.5108 no 1_464
F9 H6A 2.5998 no 2_566
F9 H6B 2.7956 no 1_464
F9 H10A 2.3672 no 1_464
F9 H10B 3.2220 no 2_566
F9 H21 3.51(3) no 2_585
F9 H23 3.43(4) no .
F17 H6A 3.5646 no 2_566
F17 H6B 2.9299 no 2_666
F17 H10A 3.3115 no 2_666
F17 H10B 2.7479 no 2_566
F17 H21 2.25(3) no 1_545
F17 H23 2.80(4) no 2_575
F18 H6A 3.2476 no 1_564
F18 H6A 3.1471 no 2_666
F18 H6B 2.4358 no 2_666
F18 H10A 3.3122 no 1_564
F18 H10A 3.3493 no 2_666
F18 H10B 2.5321 no 1_564
F18 H21 3.41(4) no 1_545
F18 H23 2.54(4) no .
F20 H6A 3.2050 no 1_564
F20 H6B 2.7725 no 1_464
F20 H10B 3.0988 no 1_564
F20 H21 2.17(4) no 2_585
O3 H10B 2.9021 no 2_576
O4 H6B 2.9965 no 2_676
O4 H22 2.92(3) no 2_586
O13 H21 3.43(4) no 2_576
O13 H22 2.70(3) no 1_545
O14 H11 3.361(3) no 1_546
O14 H23 3.47(3) no 1_546
C1 H21 3.59(4) no 2_576
C1 H22 3.24(4) no 1_545
C5 H11 3.464(3) no 1_546
C6 H6A 3.5864 no 2_657
C6 H10A 3.4278 no 2_657
C7 H22 3.53(3) no 2_586
C10 H6A 3.3087 no 2_657
C10 H23 3.14(3) no 1_546
C15 H10A 3.5909 no 1_564
C15 H10B 2.9960 no 1_564
B19 H6B 3.2572 no 1_464
B19 H6B 3.2572 no 2_666
B19 H10B 3.4004 no 1_564
B19 H10B 3.4004 no 2_566
B19 H21 3.26(3) no 1_545
B19 H21 3.26(3) no 2_585
B19 H23 3.57(4) no .
B19 H23 3.57(4) no 2_575
H6A S1 3.5120 no 1_545
H6A S4 3.5453 no 2_666
H6A F9 3.5108 no 1_646
H6A F9 2.5998 no 2_566
H6A F17 3.5646 no 2_566
H6A F18 3.2476 no 1_546
H6A F18 3.1471 no 2_666
H6A F20 3.2050 no 1_546
H6A C6 3.5864 no 2_657
H6A C10 3.3087 no 2_657
H6A H6A 3.1418 no 2_657
H6A H10A 2.5518 no 2_657
H6A H10B 3.4153 no 2_657
H6B S4 3.2013 no 2_666
H6B F9 2.7956 no 1_646
H6B F17 2.9299 no 2_666
H6B F18 2.4358 no 2_666
H6B F20 2.7725 no 1_646
H6B O4 2.9965 no 2_676
H6B B19 3.2572 no 1_646
H6B H10A 3.5891 no 2_657
H6B H21 2.8403 no 2_676
H10A S3 3.0867 no 2_667
H10A F9 2.3672 no 1_646
H10A F17 3.3115 no 2_666
H10A F18 3.3122 no 1_546
H10A F18 3.3493 no 2_666
H10A C6 3.4278 no 2_657
H10A C15 3.5909 no 1_546
H10A H6A 2.5518 no 2_657
H10A H6B 3.5891 no 2_657
H10A H23 3.2552 no 1_546
H10B F9 3.2220 no 2_566
H10B F17 2.7479 no 2_566
H10B F18 2.5321 no 1_546
H10B F20 3.0988 no 1_546
H10B O3 2.9021 no 2_576
H10B C15 2.9960 no 1_546
H10B B19 3.4004 no 1_546
H10B H6A 3.4153 no 2_657
H10B H11 3.1412 no 1_546
H10B H21 3.2661 no 2_576
H10B H23 2.3778 no 1_546
H11 O14 3.361(3) no 1_564
H11 O14 3.361(3) no 2_576
H11 C5 3.464(3) no 1_564
H11 C5 3.464(3) no 2_576
H11 H10B 3.1412 no 1_564
H11 H10B 3.1412 no 2_576
H21 F9 3.51(3) no 2_585
H21 F17 2.25(3) no 1_565
H21 F18 3.41(4) no 1_565
H21 F20 2.17(4) no 2_585
H21 O13 3.43(4) no 2_576
H21 C1 3.59(4) no 2_576
H21 B19 3.26(3) no 1_565
H21 H6B 2.8403 no 2_676
H21 H10B 3.2661 no 2_576
H21 H22 3.39(5) no 2_586
H22 S2 2.98(4) no 1_565
H22 S2 3.58(3) no 2_676
H22 O4 2.92(3) no 2_586
H22 O13 2.70(3) no 1_565
H22 C1 3.24(4) no 1_565
H22 C7 3.53(3) no 2_586
H22 H21 3.39(5) no 2_586
H22 H22 3.33(4) no 2_586
H23 S3 3.41(3) no 2_576
H23 F9 3.43(4) no .
H23 F17 2.80(4) no 2_575
H23 F18 2.54(4) no .
H23 O14 3.47(3) no 1_564
H23 C10 3.14(3) no 1_564
H23 B19 3.57(4) no .
H23 H10A 3.2552 no 1_564
H23 H10B 2.3778 no 1_564

loop_
_geom_hbond_atom_site_label_D
_geom_hbond_atom_site_label_H
_geom_hbond_atom_site_label_A
_geom_hbond_site_symmetry_A
_geom_hbond_distance_DA
_geom_hbond_distance_DH
_geom_hbond_distance_HA
_geom_hbond_angle_DHA
_geom_hbond_publ_flag
O4 H21 F20 2_585 2.757(6) 0.83(3) 2.17(4) 128(4) no
O4 H21 O3 . 2.639(4) 0.83(3) 2.13(5) 119(4) no

loop_
_geom_torsion_atom_site_label_1
_geom_torsion_atom_site_label_2
_geom_torsion_atom_site_label_3
_geom_torsion_atom_site_label_4
_geom_torsion
_geom_torsion_publ_flag
_geom_torsion_site_symmetry_1
_geom_torsion_site_symmetry_3
_geom_torsion_site_symmetry_4
C3 S1 C4 S4 -2.8(2) no . . .
C3 S1 C4 C8 178.6(2) no . . .
C4 S1 C3 C2 3.3(2) no . . .
C4 S1 C3 C16 -179.7(3) no . . .
C1 S2 C8 S3 -0.4(2) no . . .
C1 S2 C8 C4 -179.5(3) no . . .
C8 S2 C1 O13 179.1(3) no . . .
C8 S2 C1 C5 -0.6(3) no . . .
C5 S3 C8 S2 1.0(2) no . . .
C5 S3 C8 C4 -179.9(3) no . . .
C8 S3 C5 O14 -178.0(3) no . . .
C8 S3 C5 C1 -1.4(3) no . . .
C2 S4 C4 S1 1.5(2) no . . .
C2 S4 C4 C8 -179.8(2) no . . .
C4 S4 C2 C3 0.8(3) no . . .
C4 S4 C2 C15 -178.4(3) no . . .
F17 F9 F20 F17 -71.6(8) no 2_575 2_575 .
F17 F9 F20 F18 28.6(6) no 2_575 2_575 .
F17 F9 F20 B19 -27.8(5) no 2_575 2_575 .
F20 F9 F17 F18 -27.9(5) no 2_575 2_575 .
F20 F9 F17 F20 73.5(7) no 2_575 2_575 .
F20 F9 F17 B19 27.5(5) no 2_575 2_575 .
F17 F9 B19 F17 -180.0(5) no 2_575 . .
F17 F9 B19 F17 0.0(5) no 2_575 . 2_575
F17 F9 B19 F18 71.5(5) no 2_575 . .
F17 F9 B19 F18 -108.5(5) no 2_575 . 2_575
F17 F9 B19 F20 -38.7(6) no 2_575 . .
F17 F9 B19 F20 141.3(6) no 2_575 . 2_575
B19 F9 F17 F18 -55.5(3) no . 2_575 .
B19 F9 F17 F20 46.0(4) no . 2_575 .
B19 F9 F17 B19 0.0 no . 2_575 .
F20 F9 B19 F17 38.7(5) no 2_575 . .
F20 F9 B19 F17 -141.3(5) no 2_575 . 2_575
F20 F9 B19 F18 -69.8(5) no 2_575 . .
F20 F9 B19 F18 110.2(5) no 2_575 . 2_575
F20 F9 B19 F20 -180.0(4) no 2_575 . .
F20 F9 B19 F20 0.0(4) no 2_575 . 2_575
B19 F9 F20 F17 -43.8(5) no . 2_575 .
B19 F9 F20 F18 56.3(3) no . 2_575 .
B19 F9 F20 B19 -0.0 no . 2_575 .
F9 F17 F18 F20 -29.0(6) no 2_575 2_575 .
F9 F17 F18 B19 -59.3(5) no 2_575 2_575 .
F9 F17 F20 F9 85.9(8) no 2_575 2_575 .
F9 F17 F20 F18 -0.1(8) no 2_575 2_575 .
F9 F17 F20 B19 44.2(5) no 2_575 2_575 .
F9 F17 B19 F9 180.0(4) no 2_575 . .
F9 F17 B19 F9 -0.0(4) no 2_575 . 2_575
F9 F17 B19 F18 -77.7(4) no 2_575 . .
F9 F17 B19 F18 102.3(4) no 2_575 . 2_575
F9 F17 B19 F20 49.2(6) no 2_575 . .
F9 F17 B19 F20 -130.8(6) no 2_575 . 2_575
F18 F17 F20 F9 -1.7(8) no 2_575 2_575 .
F18 F17 F20 F18 -87.7(7) no 2_575 2_575 .
F18 F17 F20 B19 -43.4(4) no 2_575 2_575 .
F20 F17 F18 F20 78.1(7) no 2_575 2_575 .
F20 F17 F18 B19 47.8(6) no 2_575 2_575 .
F18 F17 B19 F9 77.7(3) no 2_575 . .
F18 F17 B19 F9 -102.3(3) no 2_575 . 2_575
F18 F17 B19 F18 180.0(2) no 2_575 . .
F18 F17 B19 F18 -0.0(2) no 2_575 . 2_575
F18 F17 B19 F20 -53.1(5) no 2_575 . .
F18 F17 B19 F20 126.9(5) no 2_575 . 2_575
B19 F17 F18 F20 30.4(3) no . 2_575 .
B19 F17 F18 B19 -0.0 no . 2_575 .
F20 F17 B19 F9 -49.2(7) no 2_575 . .
F20 F17 B19 F9 130.8(7) no 2_575 . 2_575
F20 F17 B19 F18 53.1(7) no 2_575 . .
F20 F17 B19 F18 -126.9(7) no 2_575 . 2_575
F20 F17 B19 F20 -180.0(5) no 2_575 . .
F20 F17 B19 F20 0.0(5) no 2_575 . 2_575
B19 F17 F20 F9 41.8(5) no . 2_575 .
B19 F17 F20 F18 -44.3(4) no . 2_575 .
B19 F17 F20 B19 0.0 no . 2_575 .
F17 F18 F20 F9 -28.0(5) no 2_575 2_575 .
F17 F18 F20 F17 77.1(6) no 2_575 2_575 .
F17 F18 F20 B19 29.7(4) no 2_575 2_575 .
F17 F18 B19 F9 -68.1(5) no 2_575 . .
F17 F18 B19 F9 111.9(5) no 2_575 . 2_575
F17 F18 B19 F17 180.0(5) no 2_575 . .
F17 F18 B19 F17 0.0(5) no 2_575 . 2_575
F17 F18 B19 F20 41.5(5) no 2_575 . .
F17 F18 B19 F20 -138.5(5) no 2_575 . 2_575
F20 F18 B19 F9 70.3(4) no 2_575 . .
F20 F18 B19 F9 -109.7(4) no 2_575 . 2_575
F20 F18 B19 F17 -41.5(4) no 2_575 . .
F20 F18 B19 F17 138.5(4) no 2_575 . 2_575
F20 F18 B19 F20 -180.0(4) no 2_575 . .
F20 F18 B19 F20 0.0(4) no 2_575 . 2_575
B19 F18 F20 F9 -57.6(2) no . 2_575 .
B19 F18 F20 F17 47.4(3) no . 2_575 .
B19 F18 F20 B19 -0.0 no . 2_575 .
F9 F20 B19 F9 -180.0(5) no 2_575 . .
F9 F20 B19 F9 0.0(5) no 2_575 . 2_575
F9 F20 B19 F17 -48.3(6) no 2_575 . .
F9 F20 B19 F17 131.7(6) no 2_575 . 2_575
F9 F20 B19 F18 77.8(5) no 2_575 . .
F9 F20 B19 F18 -102.2(5) no 2_575 . 2_575
F17 F20 B19 F9 48.3(7) no 2_575 . .
F17 F20 B19 F9 -131.7(7) no 2_575 . 2_575
F17 F20 B19 F17 180.0(6) no 2_575 . .
F17 F20 B19 F17 0.0(6) no 2_575 . 2_575
F17 F20 B19 F18 -54.0(7) no 2_575 . .
F17 F20 B19 F18 126.0(7) no 2_575 . 2_575
F18 F20 B19 F9 -77.8(3) no 2_575 . .
F18 F20 B19 F9 102.2(3) no 2_575 . 2_575
F18 F20 B19 F17 54.0(5) no 2_575 . .
F18 F20 B19 F17 -126.0(5) no 2_575 . 2_575
F18 F20 B19 F18 180.0(2) no 2_575 . .
F18 F20 B19 F18 -0.0(2) no 2_575 . 2_575
C1 O13 C6 C10 32.9(5) no . . .
C6 O13 C1 S2 171.6(3) no . . .
C6 O13 C1 C5 -8.7(5) no . . .
C5 O14 C10 C6 36.4(5) no . . .
C10 O14 C5 S3 164.9(3) no . . .
C10 O14 C5 C1 -11.4(5) no . . .
S2 C1 C5 S3 1.4(4) no . . .
S2 C1 C5 O14 177.8(2) no . . .
O13 C1 C5 S3 -178.3(3) no . . .
O13 C1 C5 O14 -1.9(6) no . . .
S4 C2 C3 S1 -2.8(4) no . . .
S4 C2 C3 C16 -179.9(2) no . . .
S4 C2 C15 C12 179.6(2) no . . .
C3 C2 C15 C12 0.5(5) no . . .
C15 C2 C3 S1 176.3(3) no . . .
C15 C2 C3 C16 -0.7(5) no . . .
S1 C3 C16 C7 -177.1(2) no . . .
C2 C3 C16 C7 -0.3(5) no . . .
S1 C4 C8 S2 178.38(19) no . . .
S1 C4 C8 S3 -0.7(4) no . . .
S4 C4 C8 S2 -0.2(4) no . . .
S4 C4 C8 S3 -179.27(19) no . . .
O13 C6 C10 O14 -49.8(7) no . . .
O4 C7 C12 O3 -0.4(5) no . . .
O4 C7 C12 C15 -179.9(3) no . . .
O4 C7 C16 C3 179.7(3) no . . .
C12 C7 C16 C3 1.5(5) no . . .
C16 C7 C12 O3 177.7(3) no . . .
C16 C7 C12 C15 -1.7(5) no . . .
O3 C12 C15 C2 -178.7(3) no . . .
C7 C12 C15 C2 0.6(5) no . . .
